data_2310050
loop_
_publ_author_name
'Matsunaga, Toshiyuki'
'Kojima, Rie'
'Yamada, Noboru'
'Kubota, Yoshiki'
'Kifune, Kouichi'

_publ_section_title
;
 Structural transformation of Sb-based high-speed phase-change material
;
_journal_coeditor_code DK5006
_journal_issue 6
_journal_name_full 'Acta Crystallographica Section B'
_journal_page_first 559
_journal_page_last 570
_journal_paper_doi 10.1107/S0108768112039961
_journal_volume 68
_journal_year 2012
_chemical_formula_sum 'Ag0.034 In0.037 Sb0.764 Te0.165'
_chemical_formula_weight 122
_chemical_name_systematic ' ?'
_space_group_ssg_name R-3m(00\g)00
_symmetry_cell_setting trigonal
_cell_angle_alpha 90
_cell_angle_beta 90
_cell_angle_gamma 120
_cell_formula_units_Z 3
_cell_length_a 4.3037(5)
_cell_length_b 4.3037(5)
_cell_length_c 5.6452(6)
_cell_measurement_temperature 545
_cell_modulation_dimension 1
_cell_volume 90.551(18)
_diffrn_ambient_temperature 545
_diffrn_radiation_wavelength 0.41873
_exptl_absorpt_coefficient_mu 6.297
_exptl_crystal_density_diffrn 6.7088
_exptl_crystal_F_000 1834
_pd_instr_location ' ?'
_pd_meas_2theta_range_inc 0.01
_pd_meas_2theta_range_max 31.500
_pd_meas_2theta_range_min 5.500
_pd_meas_number_of_points 2601
_pd_proc_2theta_range_inc 0.01
_pd_proc_2theta_range_max 31.5
_pd_proc_2theta_range_min 5.5
_pd_proc_ls_background_function '36 Legendre polynoms'
_pd_proc_ls_pref_orient_corr none
_pd_proc_ls_profile_function Pseudo-Voigt
_pd_proc_ls_prof_R_factor 0.0202
_pd_proc_ls_prof_wR_expected 0.0300
_pd_proc_ls_prof_wR_factor 0.0292
_refine_diff_density_max 5.31
_refine_diff_density_min -7.79
_refine_ls_goodness_of_fit_all 0.98
_refine_ls_number_constraints 12
_refine_ls_number_parameters 56
_refine_ls_number_restraints 0
_refine_ls_R_factor_all 0.0133
_refine_ls_R_factor_gt 0.0133
_refine_ls_shift/su_max 7.0613
_refine_ls_shift/su_mean 2.3984
_refine_ls_weighting_scheme sigma
_refine_ls_wR_factor_all 0.0198
_refine_ls_wR_factor_gt 0.0198
_cod_data_source_file dk5006.cif
_cod_data_source_block I
_cod_original_cell_volume 90.553(17)
_cod_database_code 2310050

loop_
_space_group_symop_ssg_id
_space_group_symop_ssg_operation_algebraic
1 x1,x2,x3,x4
2 -x2,x1-x2,x3,x4
3 -x1+x2,-x1,x3,x4
4 x2,x1,-x3,-x4
5 x1-x2,-x2,-x3,-x4
6 -x1,-x1+x2,-x3,-x4
7 -x1,-x2,-x3,-x4
8 x2,-x1+x2,-x3,-x4
9 x1-x2,x1,-x3,-x4
10 -x2,-x1,x3,x4
11 -x1+x2,x2,x3,x4
12 x1,x1-x2,x3,x4
13 x1+2/3,x2+1/3,x3+1/3,x4
14 -x2+2/3,x1-x2+1/3,x3+1/3,x4
15 -x1+x2+2/3,-x1+1/3,x3+1/3,x4
16 x2+2/3,x1+1/3,-x3+1/3,-x4
17 x1-x2+2/3,-x2+1/3,-x3+1/3,-x4
18 -x1+2/3,-x1+x2+1/3,-x3+1/3,-x4
19 -x1+2/3,-x2+1/3,-x3+1/3,-x4
20 x2+2/3,-x1+x2+1/3,-x3+1/3,-x4
21 x1-x2+2/3,x1+1/3,-x3+1/3,-x4
22 -x2+2/3,-x1+1/3,x3+1/3,x4
23 -x1+x2+2/3,x2+1/3,x3+1/3,x4
24 x1+2/3,x1-x2+1/3,x3+1/3,x4
25 x1+1/3,x2+2/3,x3+2/3,x4
26 -x2+1/3,x1-x2+2/3,x3+2/3,x4
27 -x1+x2+1/3,-x1+2/3,x3+2/3,x4
28 x2+1/3,x1+2/3,-x3+2/3,-x4
29 x1-x2+1/3,-x2+2/3,-x3+2/3,-x4
30 -x1+1/3,-x1+x2+2/3,-x3+2/3,-x4
31 -x1+1/3,-x2+2/3,-x3+2/3,-x4
32 x2+1/3,-x1+x2+2/3,-x3+2/3,-x4
33 x1-x2+1/3,x1+2/3,-x3+2/3,-x4
34 -x2+1/3,-x1+2/3,x3+2/3,x4
35 -x1+x2+1/3,x2+2/3,x3+2/3,x4
36 x1+1/3,x1-x2+2/3,x3+2/3,x4

loop_
_atom_site_type_symbol
_atom_site_label
_atom_site_fract_x
_atom_site_fract_y
_atom_site_fract_z
_atom_site_U_iso_or_equiv
_atom_site_adp_type
_atom_site_calc_flag
_atom_site_occupancy
_atom_site_symmetry_multiplicity
Sb Sb1 0 0 0 0.0296(6) Uani d 0.764 3
Te Te1 0 0 0 0.0296(5) Uani d 0.165 3
Ag Ag1 0 0 0 0.0296(5) Uani d 0.034 3
In In1 0 0 0 0.0296(5) Uani d 0.037 3

loop_
_atom_site_aniso_label
_atom_site_aniso_U_11
_atom_site_aniso_U_22
_atom_site_aniso_U_33
_atom_site_aniso_U_12
_atom_site_aniso_U_13
_atom_site_aniso_U_23
_atom_site_aniso_type_symbol
Sb1 0.0229(5) 0.0229(5) 0.0431(14) 0.0114(2) 0 0 Sb
Te1 0.0229(5) 0.022892 0.0431(14) 0.011446 0 0 Te
Ag1 0.0229(5) 0.022892 0.0431(14) 0.011446 0 0 Ag
In1 0.0229(5) 0.022892 0.0431(14) 0.011446 0 0 In

loop_
_atom_site_displace_Fourier_atom_site_label
_atom_site_displace_Fourier_axis
_atom_site_displace_Fourier_wave_vector_seq_id
_atom_site_displace_Fourier_param_cos
_atom_site_displace_Fourier_param_sin
Sb1 x 1 0 0
Sb1 y 1 0 0
Sb1 z 1 0 0
Sb1 x 2 0 0
Sb1 y 2 0 0
Sb1 z 2 0 0
Te1 x 1 0 0
Te1 y 1 0 0
Te1 z 1 0 0
Te1 x 2 0 0
Te1 y 2 0 0
Te1 z 2 0 0
Ag1 x 1 0 0
Ag1 y 1 0 0
Ag1 z 1 0 0
Ag1 x 2 0 0
Ag1 y 2 0 0
Ag1 z 2 0 0
In1 x 1 0 0
In1 y 1 0 0
In1 z 1 0 0
In1 x 2 0 0
In1 y 2 0 0
In1 z 2 0 0

loop_
_atom_site_displace_special_func_atom_site_label
_atom_site_displace_special_func_sawtooth_ax
_atom_site_displace_special_func_sawtooth_ay
_atom_site_displace_special_func_sawtooth_az
_atom_site_displace_special_func_sawtooth_c
_atom_site_displace_special_func_sawtooth_w
Sb1 0.001 0.001 -0.0563(8) 0 1
Te1 0.001 0.001 -0.0563(8) 0 1
Ag1 0.001 0.001 -0.0563(8) 0 1
In1 0.001 0.001 -0.0563(8) 0 1

loop_
_atom_site_Fourier_wave_vector_seq_id
1
2

loop_
_atom_type_symbol
_atom_type_scat_dispersion_real
_atom_type_scat_dispersion_imag
_atom_type_scat_source
Ag -0.8806 2.8187 'International Tables Vol C tables 4.2.6.8 and 6.1.1.1'
In -1.8814 3.2451 'International Tables Vol C tables 4.2.6.8 and 6.1.1.1'
Sb -2.9029 0.6044 'International Tables Vol C tables 4.2.6.8 and 6.1.1.1'
Te -2.1596 0.6565 'International Tables Vol C tables 4.2.6.8 and 6.1.1.1'

loop_
_cell_wave_vector_seq_id
_cell_wave_vector_x
_cell_wave_vector_y
_cell_wave_vector_z
1 0.000000 0.000000 1.500000
